data_1506144
loop_
_publ_author_name
'Mandel, Sarah M.'
'Singh, Pradeep N. D.'
'Muthukrishnan, Sivaramakrishnan'
'Chang, Mingxin'
'Krause, Jeanette A.'
'Gudmundsd\'ottir, Anna D'

_publ_section_title
;
 Solid-state photolysis of alpha-azidoacetophenones.
;
_journal_issue 19
_journal_name_full 'Organic letters'
_journal_page_first 4207
_journal_page_last 4210
_journal_paper_doi 10.1021/ol061398s
_journal_volume 8
_journal_year 2006
_chemical_formula_moiety 'C14 H11 N3 O'
_chemical_formula_sum 'C14 H11 N3 O'
_chemical_formula_weight 237.26
_chemical_name_systematic
; 
 ? 
;
_space_group_IT_number 61
_symmetry_cell_setting orthorhombic
_symmetry_space_group_name_Hall '-P 2ac 2ab'
_symmetry_space_group_name_H-M 'P b c a'
_atom_sites_solution_hydrogens difmap
_atom_sites_solution_primary direct
_atom_sites_solution_secondary difmap
_audit_creation_method SHELXL
_cell_angle_alpha 90.00
_cell_angle_beta 90.00
_cell_angle_gamma 90.00
_cell_formula_units_Z 8
_cell_length_a 5.9414(5)
_cell_length_b 14.8154(13)
_cell_length_c 26.690(2)
_cell_measurement_reflns_used 3111
_cell_measurement_temperature 150(2)
_cell_measurement_theta_max 28.31
_cell_measurement_theta_min 2.75
_cell_volume 2349.4(3)
_computing_cell_refinement 'SAINT v5.A06 (Bruker)'
_computing_data_collection 'SMART v4.050 (Bruker)'
_computing_data_reduction 'SAINT v5.A06 (Bruker)'
_computing_molecular_graphics 'SHELXTL v5.03 (Sheldrick)'
_computing_publication_material 'SHELXTL v5.03, 6.14 (Sheldrick)'
_computing_structure_refinement 'SHELXTL v5.03, 6.14 (Sheldrick)'
_computing_structure_solution 'SHELXTL v5.03 (Sheldrick)'
_diffrn_ambient_temperature 150(2)
_diffrn_detector_area_resol_mean 0.75
_diffrn_measured_fraction_theta_full 0.998
_diffrn_measured_fraction_theta_max 0.998
_diffrn_measurement_device_type 'Bruker SMART 1K CCD'
_diffrn_measurement_method '\w scans'
_diffrn_radiation_monochromator graphite
_diffrn_radiation_source 'fine-focus sealed tube'
_diffrn_radiation_type MoK\a
_diffrn_radiation_wavelength 0.71073
_diffrn_reflns_av_R_equivalents 0.0724
_diffrn_reflns_av_sigmaI/netI 0.0599
_diffrn_reflns_limit_h_max 7
_diffrn_reflns_limit_h_min -7
_diffrn_reflns_limit_k_max 19
_diffrn_reflns_limit_k_min -19
_diffrn_reflns_limit_l_max 35
_diffrn_reflns_limit_l_min -30
_diffrn_reflns_number 14987
_diffrn_reflns_theta_full 28.31
_diffrn_reflns_theta_max 28.31
_diffrn_reflns_theta_min 2.75
_diffrn_standards_decay_% 0
_diffrn_standards_number 0
_exptl_absorpt_coefficient_mu 0.088
_exptl_absorpt_correction_T_max 0.9623
_exptl_absorpt_correction_T_min 0.8068
_exptl_absorpt_correction_type multi-scan
_exptl_absorpt_process_details 'SADABS (Sheldrick)'
_exptl_crystal_colour colorless
_exptl_crystal_density_diffrn 1.342
_exptl_crystal_density_meas ?
_exptl_crystal_description needle
_exptl_crystal_F_000 992
_exptl_crystal_size_max 0.58
_exptl_crystal_size_mid 0.15
_exptl_crystal_size_min 0.04
_refine_diff_density_max 0.234
_refine_diff_density_min -0.243
_refine_diff_density_rms 0.042
_refine_ls_extinction_method none
_refine_ls_goodness_of_fit_ref 0.940
_refine_ls_hydrogen_treatment constr
_refine_ls_matrix_type full
_refine_ls_number_parameters 163
_refine_ls_number_reflns 2908
_refine_ls_number_restraints 0
_refine_ls_restrained_S_all 0.940
_refine_ls_R_factor_all 0.0967
_refine_ls_R_factor_gt 0.0450
_refine_ls_shift/su_max 0.001
_refine_ls_shift/su_mean 0.000
_refine_ls_structure_factor_coef Fsqd
_refine_ls_weighting_details 'calc w=1/[\s^2^(Fo^2^)+(0.0469P)^2^+0.0000P] where P=(Fo^2^+2Fc^2^)/3'
_refine_ls_weighting_scheme calc
_refine_ls_wR_factor_gt 0.0825
_refine_ls_wR_factor_ref 0.0972
_reflns_number_gt 1745
_reflns_number_total 2908
_reflns_threshold_expression >2\s(I)
_cod_data_source_file ol061398ssi20060608_024510.cif
_cod_data_source_block 1D
_cod_depositor_comments
;
The following automatic conversions were performed:

'_symmetry_cell_setting' value 'Orthorhombic' changed to
'orthorhombic' according to
/home/saulius/struct/CIF-dictionaries/cif_core.dic dictionary named
'cif_core.dic' version 2.4.1 from 2010-06-29.

Automatic conversion script
Id: cif_fix_values 1715 2011-07-08 13:25:40Z adriana 

The following automatic conversions were performed:

'_exptl_crystal_density_meas' value 'not measured' was changed to '?'
- the value is perceived as not measured.

Automatic conversion script
Id: cif_fix_values 3008 2015-01-20 13:52:24Z robertas 
;
_cod_original_cell_volume 2349.4(4)
_cod_original_sg_symbol_H-M Pbca
_cod_database_code 1506144

loop_
_symmetry_equiv_pos_as_xyz
'x, y, z'
'-x+1/2, -y, z+1/2'
'-x, y+1/2, -z+1/2'
'x+1/2, -y+1/2, -z'
'-x, -y, -z'
'x-1/2, y, -z-1/2'
'x, -y-1/2, z-1/2'
'-x-1/2, y-1/2, z'

loop_
_atom_site_aniso_label
_atom_site_aniso_U_11
_atom_site_aniso_U_22
_atom_site_aniso_U_33
_atom_site_aniso_U_23
_atom_site_aniso_U_13
_atom_site_aniso_U_12
O 0.0298(7) 0.0437(7) 0.0320(6) 0.0013(5) 0.0031(5) 0.0120(6)
N1 0.0369(8) 0.0247(7) 0.0316(7) -0.0011(6) 0.0030(7) -0.0054(6)
N2 0.0303(7) 0.0233(7) 0.0271(7) -0.0052(6) -0.0041(6) 0.0023(6)
N3 0.0404(9) 0.0525(9) 0.0345(8) -0.0079(7) 0.0057(7) -0.0029(8)
C1 0.0398(10) 0.0274(8) 0.0268(8) -0.0019(7) 0.0040(7) -0.0037(8)
C2 0.0334(10) 0.0285(8) 0.0280(8) 0.0022(7) -0.0059(7) -0.0027(7)
C3 0.0238(8) 0.0241(8) 0.0327(8) 0.0040(7) -0.0023(7) 0.0008(7)
C4 0.0248(8) 0.0175(7) 0.0240(7) 0.0038(6) 0.0012(6) -0.0002(6)
C5 0.0252(9) 0.0259(8) 0.0292(8) 0.0027(6) -0.0008(7) 0.0010(7)
C6 0.0275(9) 0.0305(9) 0.0333(9) -0.0013(7) 0.0051(7) 0.0019(7)
C7 0.0261(9) 0.0198(7) 0.0280(8) 0.0046(6) 0.0004(7) -0.0001(7)
C8 0.0242(8) 0.0232(7) 0.0246(7) -0.0005(6) 0.0014(6) -0.0012(6)
C9 0.0242(9) 0.0245(8) 0.0218(7) -0.0004(6) 0.0012(6) 0.0029(7)
C10 0.0255(9) 0.0417(9) 0.0318(9) 0.0015(8) -0.0008(7) 0.0010(8)
C11 0.0316(10) 0.0571(12) 0.0349(9) 0.0109(9) -0.0015(8) 0.0146(9)
C12 0.0495(12) 0.0352(10) 0.0338(9) 0.0115(7) 0.0110(9) 0.0171(9)
C13 0.0460(12) 0.0261(9) 0.0426(10) 0.0064(8) 0.0041(9) -0.0025(8)
C14 0.0273(9) 0.0276(8) 0.0347(9) 0.0035(7) -0.0028(7) -0.0005(7)

loop_
_atom_site_label
_atom_site_type_symbol
_atom_site_fract_x
_atom_site_fract_y
_atom_site_fract_z
_atom_site_U_iso_or_equiv
_atom_site_thermal_displace_type
_atom_site_occupancy
_atom_site_calc_flag
_atom_site_refinement_flags
O O 0.1481(2) 0.96377(7) 0.09758(4) 0.0352(3) Uani 1 d .
N1 N 0.4722(2) 1.00623(8) 0.16575(5) 0.0310(3) Uani 1 d .
N2 N 0.3213(2) 0.98385(8) 0.19491(5) 0.0269(3) Uani 1 d .
N3 N 0.1899(3) 0.97127(10) 0.22499(5) 0.0424(4) Uani 1 d .
C1 C 0.4693(3) 0.84019(10) -0.06120(6) 0.0313(4) Uani 1 d .
H1 H 0.4976 0.81952 -0.09430 0.038 Uiso 1 calc R
C2 C 0.2621(3) 0.87702(10) -0.04921(6) 0.0299(4) Uani 1 d .
H2 H 0.1479 0.88154 -0.07400 0.036 Uiso 1 calc R
C3 C 0.2221(3) 0.90716(10) -0.00110(6) 0.0269(4) Uani 1 d .
H3 H 0.0789 0.93156 0.00714 0.032 Uiso 1 calc R
C4 C 0.3889(3) 0.90230(9) 0.03562(5) 0.0221(3) Uani 1 d .
C5 C 0.5964(3) 0.86480(10) 0.02318(5) 0.0268(4) Uani 1 d .
H5 H 0.7117 0.86068 0.04775 0.032 Uiso 1 calc R
C6 C 0.6353(3) 0.83342(11) -0.02506(6) 0.0305(4) Uani 1 d .
H6 H 0.7764 0.80720 -0.03329 0.037 Uiso 1 calc R
C7 C 0.3360(3) 0.93752(9) 0.08658(6) 0.0246(3) Uani 1 d .
C8 C 0.5233(3) 0.93885(9) 0.12623(5) 0.0240(3) Uani 1 d .
H8 H 0.6651 0.95835 0.10920 0.029 Uiso 1 calc R
C9 C 0.5642(3) 0.84509(10) 0.14788(5) 0.0235(3) Uani 1 d .
C10 C 0.7682(3) 0.82737(12) 0.17141(6) 0.0330(4) Uani 1 d .
H10 H 0.8810 0.87274 0.17286 0.040 Uiso 1 calc R
C11 C 0.8070(3) 0.74341(13) 0.19277(6) 0.0412(5) Uani 1 d .
H11 H 0.9459 0.73198 0.20925 0.049 Uiso 1 calc R
C12 C 0.6465(3) 0.67644(12) 0.19033(6) 0.0395(5) Uani 1 d .
H12 H 0.6752 0.61878 0.20454 0.047 Uiso 1 calc R
C13 C 0.4442(3) 0.69382(11) 0.16714(6) 0.0382(4) Uani 1 d .
H13 H 0.3325 0.64804 0.16541 0.046 Uiso 1 calc R
C14 C 0.4029(3) 0.77791(10) 0.14632(6) 0.0299(4) Uani 1 d .
H14 H 0.2620 0.78953 0.13078 0.036 Uiso 1 calc R

loop_
_atom_type_symbol
_atom_type_description
_atom_type_scat_dispersion_real
_atom_type_scat_dispersion_imag
_atom_type_scat_source
C C 0.0033 0.0016 'International Tables Vol C Tables 4.2.6.8 and 6.1.1.4'
H H 0.0000 0.0000 'International Tables Vol C Tables 4.2.6.8 and 6.1.1.4'
N N 0.0061 0.0033 'International Tables Vol C Tables 4.2.6.8 and 6.1.1.4'
O O 0.0106 0.0060 'International Tables Vol C Tables 4.2.6.8 and 6.1.1.4'

loop_
_geom_angle_atom_site_label_1
_geom_angle_atom_site_label_2
_geom_angle_atom_site_label_3
_geom_angle
N2 N1 C8 114.62(12)
N3 N2 N1 172.25(15)
C6 C1 C2 120.10(14)
C3 C2 C1 119.73(15)
C2 C3 C4 120.95(15)
C5 C4 C3 118.81(13)
C5 C4 C7 122.97(13)
C3 C4 C7 118.22(13)
C6 C5 C4 120.13(14)
C1 C6 C5 120.27(15)
O C7 C4 121.69(14)
O C7 C8 119.58(13)
C4 C7 C8 118.72(13)
N1 C8 C9 112.11(11)
N1 C8 C7 110.52(12)
C9 C8 C7 111.42(12)
C14 C9 C10 118.84(14)
C14 C9 C8 122.27(13)
C10 C9 C8 118.86(14)
C11 C10 C9 120.0(2)
C12 C11 C10 120.7(2)
C13 C12 C11 119.4(2)
C12 C13 C14 120.2(2)
C9 C14 C13 120.8(2)

loop_
_geom_bond_atom_site_label_1
_geom_bond_atom_site_label_2
_geom_bond_distance
O C7 1.218(2)
N1 N2 1.233(2)
N1 C8 1.483(2)
N2 N3 1.135(2)
C1 C6 1.383(2)
C1 C2 1.384(2)
C2 C3 1.380(2)
C3 C4 1.396(2)
C4 C5 1.393(2)
C4 C7 1.490(2)
C5 C6 1.388(2)
C7 C8 1.536(2)
C8 C9 1.524(2)
C9 C14 1.383(2)
C9 C10 1.390(2)
C10 C11 1.388(2)
C11 C12 1.378(3)
C12 C13 1.376(2)
C13 C14 1.386(2)

loop_
_cod_related_entry_id
_cod_related_entry_database
_cod_related_entry_code
1 ChemSpider 3433492
